data_9015733
loop_
_publ_author_name
'Sitepu, H.'

_publ_section_title
;
 Structural refinement of neutron powder diffraction data of two-stage
 martensitic phase transformations in Ti50.75Ni47.75Fe1.50 shape memory alloy
;
_journal_name_full 'Powder Diffraction'
_journal_page_first 209
_journal_page_last 218
_journal_paper_doi 10.1154/1.2754715
_journal_volume 22
_journal_year 2007
_chemical_compound_source Synthetic
_chemical_formula_sum 'Ni Ti0.921'
_space_group_IT_number 11
_symmetry_space_group_name_Hall '-P 2c'
_symmetry_space_group_name_H-M 'P 1 1 21/m'
_cell_angle_alpha 90
_cell_angle_beta 90
_cell_angle_gamma 97.4036
_cell_length_a 2.92617
_cell_length_b 4.17272
_cell_length_c 4.69631
_cell_formula_units_Z 2
_cell_volume 56.864
_database_code_amcsd 0018296
_exptl_crystal_density_diffrn 6.003
_cod_original_formula_sum 'Ti.921 Ni'
_cod_database_code 9015733
_amcsd_formula_title Ti50.75Ni47.75Fe1.50

loop_
_space_group_symop_operation_xyz
x,y,z
-x,-y,1/2+z
x,y,1/2-z
-x,-y,-z

loop_
_atom_site_label
_atom_site_fract_x
_atom_site_fract_y
_atom_site_fract_z
_atom_site_occupancy
_atom_site_U_iso_or_equiv
Ti 0.58220 0.28840 0.25000 0.92100 0.01000
Ni 0.02600 0.17570 0.75000 1.07900 0.01000

loop_
_cod_related_entry_id
_cod_related_entry_database
_cod_related_entry_code
1 AMCSD 0018296
